data_1525616
loop_
_publ_author_name
'Bean, A.C.'
'Albrecht-Schmitt, T.E.'

_publ_section_title
;
 Cation effects on the formation of the one-dimensional uranyl iodates A2
 ((U O2)3 (I O3)4 O2) (A = K, rb, Tl) and AE ((U O2)2 (I O3)2 O2) (H2 O)
 (AE = Sr, Ba, Pb)
;
_journal_name_full 'Journal of Solid State Chemistry'
_journal_page_first 416
_journal_page_last 423
_journal_volume 161
_journal_year 2001
_chemical_formula_sum 'I4 O20 Rb2 U3'
_chemical_name_systematic 'Rb2 ((U O2)3 (I O3)4 O2)'
_space_group_IT_number 2
_symmetry_space_group_name_Hall '-P 1'
_symmetry_space_group_name_H-M 'P -1'
_cell_angle_alpha 91.741
_cell_angle_beta 105.11
_cell_angle_gamma 92.214
_cell_formula_units_Z 1
_cell_length_a 7.0834
_cell_length_b 7.8935
_cell_length_c 9.092
_cell_volume 489.986
_citation_journal_id_ASTM JSSCBI
_cod_data_source_file Bean_JSSCBI_2001_1704.cif
_cod_data_source_block I4O20Rb2U3
_cod_original_cell_volume 489.9862
_cod_database_code 1525616

loop_
_symmetry_equiv_pos_as_xyz
x,y,z
-x,-y,-z

loop_
_atom_site_label
_atom_site_type_symbol
_atom_site_fract_x
_atom_site_fract_y
_atom_site_fract_z
_atom_site_occupancy
_atom_site_U_iso_or_equiv
O7 O-2 0.6918 0.0161 0.0146 1 0.0
U2 U+6 0 0 0 1 0.0
O6 O-2 0.4276 0.1786 0.5565 1 0.0
O9 O-2 0.4196 0.8647 0.7263 1 0.0
O4 O-2 0.0495 0.2776 0.4395 1 0.0
O8 O-2 0.4761 0.2944 0.8773 1 0.0
I2 I+5 0.297 0.3436 0.4388 1 0.0
O3 O-2 0.8932 0.3968 0.7154 1 0.0
O2 O-2 0.1059 0.1086 0.7165 1 0.0
I1 I+5 0.8743 0.1924 0.6219 1 0.0
Rb1 Rb+1 0.2399 0.5863 0.8491 1 0.0
U1 U+6 0.4496 0.0774 0.8063 1 0.0
O5 O-2 0.3515 0.5178 0.5768 1 0.0
O10 O-2 0.0491 0.2175 0.0651 1 0.0
O1 O-2 0.7692 0.0755 0.7586 1 0.0
